data_2006065
loop_
_publ_author_name
'Majzner, W. R.'
'Wieczorek, M. W.'
'Miko\/lajczyk, M.'
'Graczyk, P. P.'

_publ_section_title
;
 2-(Diphenylphosphinoyl)-1,3-dioxane
;
_journal_issue 4
_journal_name_full 'Acta Crystallographica Section C'
_journal_page_first 467
_journal_page_last 469
_journal_paper_doi 10.1107/S0108270196005604
_journal_volume 53
_journal_year 1997
_chemical_formula_moiety 'C16 H17 O3 P'
_chemical_formula_sum 'C16 H17 O3 P'
_chemical_formula_weight 288.27
_chemical_name_systematic
;
2-Diphenylphosphinoyl-1,3-dioxane
 ?
;
_space_group_IT_number 14
_symmetry_cell_setting monoclinic
_symmetry_space_group_name_Hall '-P 2yn'
_symmetry_space_group_name_H-M 'P 1 21/n 1'
_cell_angle_alpha 90.00
_cell_angle_beta 94.382(10)
_cell_angle_gamma 90.00
_cell_formula_units_Z 4
_cell_length_a 9.0191(9)
_cell_length_b 10.715(2)
_cell_length_c 15.374(2)
_cell_measurement_reflns_used 25
_cell_measurement_temperature 293(2)
_cell_measurement_theta_max 26.24
_cell_measurement_theta_min 19.03
_cell_volume 1481.4(4)
_computing_cell_refinement 'CAD-4 Manual'
_computing_data_collection 'CAD-4 Manual (Schagen, Straver, van Meurs & Williams, 1989)'
_computing_data_reduction 'SDP (Frenz, 1986)'
_computing_molecular_graphics 'XP in SHELXTL-Plus (Sheldrick, 1991)'
_computing_publication_material 'SHELXTL-Plus and CSU (Vickovi\'c, 1988)'
_computing_structure_refinement 'SHELXL93 (Sheldrick, 1993)'
_computing_structure_solution 'SHELXS86 (Sheldrick, 1985)'
_diffrn_ambient_temperature 293.0(10)
_diffrn_measurement_device 'Enraf-Nonius CAD-4'
_diffrn_measurement_method \w/2\q
_diffrn_radiation_monochromator graphite
_diffrn_radiation_source 'fine-focus sealed tube'
_diffrn_radiation_type CuK\a
_diffrn_radiation_wavelength 1.54178
_diffrn_reflns_av_R_equivalents 0.0884
_diffrn_reflns_av_sigmaI/netI 0.0910
_diffrn_reflns_limit_h_max 11
_diffrn_reflns_limit_h_min -11
_diffrn_reflns_limit_k_max 0
_diffrn_reflns_limit_k_min -13
_diffrn_reflns_limit_l_max 19
_diffrn_reflns_limit_l_min -19
_diffrn_reflns_number 6106
_diffrn_reflns_theta_max 74.96
_diffrn_reflns_theta_min 5.04
_diffrn_standards_decay_% 0.8
_diffrn_standards_interval_time 60
_diffrn_standards_number 3
_exptl_absorpt_coefficient_mu 1.685
_exptl_absorpt_correction_T_max 0.817
_exptl_absorpt_correction_T_min 0.804
_exptl_absorpt_correction_type 'empirical via \y scan (North, Phillips & Mathews, 1968; Frenz, 1986)'
_exptl_crystal_colour colourless
_exptl_crystal_density_diffrn 1.293
_exptl_crystal_density_method none
_exptl_crystal_description 'monoclinic prism'
_exptl_crystal_F_000 608
_exptl_crystal_size_max 0.22
_exptl_crystal_size_mid 0.14
_exptl_crystal_size_min 0.12
_refine_diff_density_max 0.411
_refine_diff_density_min -0.485
_refine_ls_extinction_coef 0.0027(6)
_refine_ls_extinction_method SHELXL93
_refine_ls_goodness_of_fit_all 1.067
_refine_ls_goodness_of_fit_obs 1.135
_refine_ls_hydrogen_treatment refall
_refine_ls_matrix_type full
_refine_ls_number_parameters 250
_refine_ls_number_reflns 3054
_refine_ls_number_restraints 0
_refine_ls_restrained_S_all 1.071
_refine_ls_restrained_S_obs 1.135
_refine_ls_R_factor_all 0.0859
_refine_ls_R_factor_obs 0.0564
_refine_ls_shift/esd_max 0.000
_refine_ls_shift/esd_mean 0.000
_refine_ls_structure_factor_coef Fsqd
_refine_ls_weighting_details 'w = 1/[\s^2^(Fo^2^)+(0.0818P)^2^] where P = (Fo^2^+2Fc^2^)/3'
_refine_ls_weighting_scheme calc
_refine_ls_wR_factor_all 0.1560
_refine_ls_wR_factor_obs 0.1362
_reflns_number_observed 2146
_reflns_number_total 3058
_reflns_observed_criterion >2sigma(I)
_cod_data_source_file ka1181.cif
_cod_data_source_block dioxane1
_cod_depositor_comments
;
The following automatic conversions were performed:

'_refine_ls_weighting_scheme' value 'calc w =
1/[\s^2^(Fo^2^)+(0.0818P)^2^] where P = (Fo^2^+2Fc^2^)/3' was changed
to 'calc'. New tag '_refine_ls_weighting_details' was created. The
value of the new tag was set to 'w = 1/[\s^2^(Fo^2^)+(0.0818P)^2^]
where P = (Fo^2^+2Fc^2^)/3'.

Automatic conversion script
Id: cif_fix_values 3143 2015-03-26 13:38:13Z robertas 
;
_cod_original_sg_symbol_H-M 'P 21/n'
_cod_database_code 2006065

loop_
_symmetry_equiv_pos_as_xyz
'x, y, z'
'x+1/2, -y+1/2, z+1/2'
'-x, -y, -z'
'-x-1/2, y-1/2, -z-1/2'

loop_
_atom_site_aniso_label
_atom_site_aniso_U_11
_atom_site_aniso_U_12
_atom_site_aniso_U_13
_atom_site_aniso_U_22
_atom_site_aniso_U_23
_atom_site_aniso_U_33
O1 0.0522(11) -0.0117(10) -0.0119(9) 0.086(2) 0.0152(11) 0.0646(13)
C2 0.0522(13) -0.0007(9) -0.0024(10) 0.0311(12) -0.0026(9) 0.0463(13)
O3 0.0719(13) 0.0167(11) 0.0008(9) 0.089(2) -0.0013(10) 0.0471(11)
C4 0.092(3) 0.012(3) -0.004(2) 0.121(4) 0.009(2) 0.049(2)
C5 0.107(3) -0.005(2) -0.042(2) 0.071(2) -0.001(2) 0.068(2)
C6 0.059(2) -0.004(2) -0.024(2) 0.107(3) 0.019(2) 0.079(3)
P7 0.0527(3) 0.0009(2) -0.0028(2) 0.0254(3) -0.0005(2) 0.0469(3)
O8 0.0908(14) 0.0029(8) -0.0072(11) 0.0234(9) 0.0004(8) 0.0758(13)
C9 0.0495(12) 0.0047(9) 0.0010(10) 0.0424(13) -0.0054(10) 0.0427(12)
C10 0.056(2) 0.0163(13) -0.0049(13) 0.058(2) -0.0039(15) 0.073(2)
C11 0.050(2) 0.020(2) -0.005(2) 0.104(3) -0.017(2) 0.091(3)
C12 0.050(2) -0.012(2) 0.0080(14) 0.106(3) -0.015(2) 0.075(2)
C13 0.060(2) -0.017(2) 0.0066(15) 0.070(2) -0.001(2) 0.078(2)
C14 0.0508(14) -0.0031(11) 0.0049(12) 0.0469(14) 0.0021(12) 0.065(2)
C15 0.0439(12) -0.0034(10) -0.0013(9) 0.0455(13) 0.0019(10) 0.0455(13)
C16 0.091(2) -0.008(2) 0.011(2) 0.063(2) 0.013(2) 0.060(2)
C17 0.099(3) -0.013(3) 0.020(2) 0.115(4) 0.019(2) 0.059(2)
C18 0.059(2) 0.007(2) 0.018(2) 0.137(4) -0.016(2) 0.063(2)
C19 0.060(2) 0.014(2) 0.013(2) 0.082(2) -0.017(2) 0.077(2)
C20 0.0535(14) 0.0081(12) 0.0091(13) 0.0511(15) -0.0024(13) 0.066(2)

loop_
_atom_site_label
_atom_site_occupancy
_atom_site_fract_x
_atom_site_fract_y
_atom_site_fract_z
_atom_site_U_iso_or_equiv
_atom_site_thermal_displace_type
_atom_site_calc_flag
_atom_site_type_symbol
O1 1 0.4293(2) 0.8507(2) 0.79036(15) 0.0686(6) Uani d O
C2 1 0.2850(3) 0.8069(2) 0.7919(2) 0.0435(5) Uani d C
O3 1 0.2162(2) 0.8478(2) 0.86441(14) 0.0694(6) Uani d O
C4 1 0.2927(5) 0.7960(5) 0.9421(2) 0.0877(13) Uani d C
C5 1 0.4526(5) 0.8359(4) 0.9467(3) 0.0845(12) Uani d C
C6 1 0.5175(4) 0.7984(5) 0.8641(3) 0.0832(12) Uani d C
P7 1 0.17824(7) 0.86951(5) 0.69498(4) 0.0420(2) Uani d P
O8 1 0.1672(2) 1.0076(2) 0.69271(14) 0.0640(6) Uani d O
C9 1 0.0002(3) 0.7933(2) 0.6944(2) 0.0450(5) Uani d C
C10 1 -0.1269(3) 0.8629(3) 0.6698(2) 0.0629(8) Uani d C
C11 1 -0.2662(4) 0.8069(4) 0.6664(3) 0.0821(11) Uani d C
C12 1 -0.2805(4) 0.6841(4) 0.6870(3) 0.0767(10) Uani d C
C13 1 -0.1557(4) 0.6141(4) 0.7112(3) 0.0695(9) Uani d C
C14 1 -0.0157(3) 0.6674(3) 0.7146(2) 0.0542(6) Uani d C
C15 1 0.2702(3) 0.8065(2) 0.6048(2) 0.0452(5) Uani d C
C16 1 0.3065(4) 0.8871(3) 0.5387(2) 0.0712(9) Uani d C
C17 1 0.3713(5) 0.8416(5) 0.4673(3) 0.0903(13) Uani d C
C18 1 0.4018(4) 0.7168(5) 0.4599(3) 0.0856(12) Uani d C
C19 1 0.3677(4) 0.6372(4) 0.5254(3) 0.0725(9) Uani d C
C20 1 0.3035(3) 0.6800(3) 0.5978(2) 0.0565(7) Uani d C
H2 1 0.2966(23) 0.7119(22) 0.7909(15) 0.027(5) Uiso d H
H41 1 0.2385(55) 0.8114(47) 0.9883(40) 0.122(17) Uiso d H
H42 1 0.2767(72) 0.6961(65) 0.9417(47) 0.179(27) Uiso d H
H51 1 0.5030(38) 0.8005(31) 0.9976(26) 0.070(9) Uiso d H
H52 1 0.4612(50) 0.9281(41) 0.9474(33) 0.113(15) Uiso d H
H61 1 0.5171(46) 0.7048(46) 0.8646(30) 0.106(16) Uiso d H
H62 1 0.6109(49) 0.8268(38) 0.8642(28) 0.094(13) Uiso d H
H10 1 -0.1140(37) 0.9383(33) 0.6478(24) 0.071(11) Uiso d H
H11 1 -0.3544(46) 0.8564(36) 0.6522(29) 0.096(13) Uiso d H
H12 1 -0.3788(43) 0.6393(33) 0.6836(26) 0.082(11) Uiso d H
H13 1 -0.1696(50) 0.5358(45) 0.7304(32) 0.123(17) Uiso d H
H14 1 0.0757(35) 0.6187(28) 0.7300(22) 0.065(9) Uiso d H
H16 1 0.2750(43) 0.9722(40) 0.5475(27) 0.097(13) Uiso d H
H17 1 0.3962(51) 0.8935(43) 0.4209(36) 0.118(16) Uiso d H
H18 1 0.4566(44) 0.6907(37) 0.4095(28) 0.095(12) Uiso d H
H19 1 0.3873(45) 0.5642(40) 0.5261(29) 0.091(14) Uiso d H
H20 1 0.2808(33) 0.6208(27) 0.6474(22) 0.056(8) Uiso d H

loop_
_atom_type_symbol
_atom_type_description
_atom_type_scat_dispersion_real
_atom_type_scat_dispersion_imag
_atom_type_scat_source
C C 0.0181 0.0091 'International Tables Vol C Tables 4.2.6.8 and 6.1.1.4'
H H 0.0000 0.0000 'International Tables Vol C Tables 4.2.6.8 and 6.1.1.4'
O O 0.0492 0.0322 'International Tables Vol C Tables 4.2.6.8 and 6.1.1.4'
P P 0.2955 0.4335 'International Tables Vol C Tables 4.2.6.8 and 6.1.1.4'

loop_
_geom_angle_atom_site_label_1
_geom_angle_atom_site_label_2
_geom_angle_atom_site_label_3
_geom_angle
_geom_angle_publ_flag
C2 O1 C6 108.4(3) yes
O1 C2 O3 112.7(2) yes
O1 C2 P7 107.3(2) yes
O3 C2 P7 107.3(2) yes
O1 C2 H2 103.8(12) no
O3 C2 H2 112.3(13) no
P7 C2 H2 113.5(13) no
C2 O3 C4 109.2(3) yes
O3 C4 C5 109.0(3) yes
O3 C4 H41 109.(3) no
C5 C4 H41 119.(4) no
O3 C4 H42 109.(4) no
C5 C4 H42 114.(4) no
H41 C4 H42 96.(5) no
C6 C5 C4 108.8(3) yes
C6 C5 H51 113.(2) no
C4 C5 H51 109.(2) no
C6 C5 H52 104.(3) no
C4 C5 H52 111.(3) no
H51 C5 H52 111.(3) no
O1 C6 C5 109.5(3) yes
O1 C6 H61 113.(3) no
C5 C6 H61 105.(3) no
O1 C6 H62 109.(3) no
C5 C6 H62 110.(3) no
H61 C6 H62 110.(4) no
O8 P7 C15 112.97(13) yes
O8 P7 C9 113.20(12) yes
C15 P7 C9 106.81(11) yes
O8 P7 C2 114.42(11) yes
C15 P7 C2 104.10(11) yes
C9 P7 C2 104.49(11) yes
C14 C9 C10 118.8(3) no
C14 C9 P7 123.0(2) no
C10 C9 P7 118.2(2) no
C11 C10 C9 120.0(3) no
C11 C10 H10 122.(2) no
C9 C10 H10 118.(2) no
C12 C11 C10 120.7(3) no
C12 C11 H11 119.(2) no
C10 C11 H11 120.(2) no
C11 C12 C13 119.9(3) no
C11 C12 H12 123.(2) no
C13 C12 H12 117.(2) no
C12 C13 C14 120.6(4) no
C12 C13 H13 118.(3) no
C14 C13 H13 121.(3) no
C13 C14 C9 120.0(3) no
C13 C14 H14 122.2(18) no
C9 C14 H14 117.8(18) no
C16 C15 C20 118.9(3) no
C16 C15 P7 118.5(2) no
C20 C15 P7 122.6(2) no
C17 C16 C15 120.1(4) no
C17 C16 H16 126.(3) no
C15 C16 H16 113.(3) no
C16 C17 C18 120.9(4) no
C16 C17 H17 122.(3) no
C18 C17 H17 117.(3) no
C17 C18 C19 119.2(3) no
C17 C18 H18 117.(2) no
C19 C18 H18 123.(2) no
C18 C19 C20 121.3(4) no
C18 C19 H19 124.(3) no
C20 C19 H19 115.(3) no
C19 C20 C15 119.6(3) no
C19 C20 H20 121.2(17) no
C15 C20 H20 119.2(17) no

loop_
_geom_bond_atom_site_label_1
_geom_bond_atom_site_label_2
_geom_bond_site_symmetry_2
_geom_bond_distance
_geom_bond_publ_flag
O1 C2 . 1.386(3) yes
O1 C6 . 1.447(4) yes
C2 O3 . 1.388(3) yes
C2 P7 . 1.838(3) yes
C2 H2 . 1.02(2) no
O3 C4 . 1.445(4) yes
C4 C5 . 1.501(6) yes
C4 H41 . 0.91(6) no
C4 H42 . 1.08(7) no
C5 C6 . 1.492(6) yes
C5 H51 . 0.95(4) no
C5 H52 . 0.99(4) no
C6 H61 . 1.00(5) no
C6 H62 . 0.90(4) no
P7 O8 . 1.483(2) yes
P7 C15 . 1.800(3) yes
P7 C9 . 1.801(3) yes
C9 C14 . 1.394(4) no
C9 C10 . 1.395(4) no
C10 C11 . 1.390(5) no
C10 H10 . 0.89(3) no
C11 C12 . 1.361(6) no
C11 H11 . 0.97(4) no
C12 C13 . 1.380(5) no
C12 H12 . 1.01(4) no
C13 C14 . 1.384(4) no
C13 H13 . 0.90(5) no
C14 H14 . 0.99(3) no
C15 C16 . 1.392(4) no
C15 C20 . 1.394(4) no
C16 C17 . 1.372(6) no
C16 H16 . 0.97(4) no
C17 C18 . 1.372(6) no
C17 H17 . 0.94(5) no
C18 C19 . 1.372(6) no
C18 H18 . 0.99(4) no
C19 C20 . 1.373(4) no
C19 H19 . 0.80(4) no
C20 H20 . 1.02(3) no

loop_
_geom_torsion_atom_site_label_1
_geom_torsion_atom_site_label_2
_geom_torsion_atom_site_label_3
_geom_torsion_atom_site_label_4
_geom_torsion
_geom_torsion_publ_flag
C6 O1 C2 O3 64.5(3) yes
C6 O1 C2 P7 -177.6(3) yes
O1 C2 O3 C4 -64.7(4) yes
P7 C2 O3 C4 177.5(3) yes
C2 O3 C4 C5 58.5(5) yes
O3 C4 C5 C6 -55.2(5) yes
C2 O1 C6 C5 -59.1(4) yes
C4 C5 C6 O1 55.7(5) yes
O1 C2 P7 O8 -62.6(2) yes
O3 C2 P7 O8 58.6(2) yes
O1 C2 P7 C15 61.1(2) yes
O3 C2 P7 C15 -177.6(2) yes
O1 C2 P7 C9 173.0(2) yes
O3 C2 P7 C9 -65.7(2) yes
O8 P7 C9 C14 -166.0(2) yes
C15 P7 C9 C14 69.0(2) yes
C2 P7 C9 C14 -40.9(2) yes
O8 P7 C9 C10 16.1(3) yes
C15 P7 C9 C10 -108.8(2) yes
C2 P7 C9 C10 141.2(2) yes
C14 C9 C10 C11 0.5(5) no
P7 C9 C10 C11 178.5(3) no
C9 C10 C11 C12 0.0(6) no
C10 C11 C12 C13 -0.2(6) no
C11 C12 C13 C14 -0.1(6) no
C12 C13 C14 C9 0.7(5) no
C10 C9 C14 C13 -0.9(4) no
P7 C9 C14 C13 -178.7(3) no
O8 P7 C15 C16 -6.7(3) yes
C9 P7 C15 C16 118.3(2) yes
C2 P7 C15 C16 -131.5(2) yes
O8 P7 C15 C20 174.6(2) yes
C9 P7 C15 C20 -60.3(2) yes
C2 P7 C15 C20 49.9(2) yes
C20 C15 C16 C17 1.3(5) no
P7 C15 C16 C17 -177.4(3) no
C15 C16 C17 C18 -0.3(6) no
C16 C17 C18 C19 -0.4(7) no
C17 C18 C19 C20 0.2(6) no
C18 C19 C20 C15 0.8(5) no
C16 C15 C20 C19 -1.5(4) no
P7 C15 C20 C19 177.1(2) no
H2 C2 P7 O8 -176.7(13) yes
H2 C2 P7 C9 59.0(13) yes
H2 C2 P7 C15 -52.9(13) yes

loop_
_cod_related_entry_id
_cod_related_entry_database
_cod_related_entry_code
1 ChemSpider 10275431
